data_4130334
loop_
_publ_author_name
'Zhou, Jing'
'Kuntze-Fechner, Maximilian W'
'Bertermann, R\"udiger'
'Paul, Ursula S. D.'
'Berthel, Johannes H. J.'
'Friedrich, Alexandra'
'Du, Zhenting'
'Marder, Todd B.'
'Radius, Udo'

_publ_section_title
;
 Preparing (Multi)Fluoroarenes as Building Blocks for Synthesis:
 Nickel-Catalyzed Borylation of Polyfluoroarenes via C-F Bond Cleavage.
;
_journal_issue 16
_journal_name_full 'Journal of the American Chemical Society'
_journal_page_first 5250
_journal_page_last 5253
_journal_paper_doi 10.1021/jacs.6b02337
_journal_volume 138
_journal_year 2016
_chemical_formula_moiety 'C48 H50 F4 N4 Ni, C6 D6'
_chemical_formula_sum 'C54 H50 D6 F4 N4 Ni'
_chemical_formula_weight 901.77
_space_group_crystal_system triclinic
_space_group_IT_number 2
_space_group_name_Hall '-P 1'
_space_group_name_H-M_alt 'P -1'
_atom_sites_solution_hydrogens geom
_atom_sites_solution_primary iterative
_audit_creation_method SHELXL-2014/7
_cell_angle_alpha 92.736(19)
_cell_angle_beta 101.401(13)
_cell_angle_gamma 91.53(2)
_cell_formula_units_Z 2
_cell_length_a 10.652(5)
_cell_length_b 14.778(5)
_cell_length_c 14.855(4)
_cell_measurement_reflns_used 9736
_cell_measurement_temperature 100
_cell_measurement_theta_max 27.50
_cell_measurement_theta_min 2.43
_cell_volume 2288.1(15)
_computing_cell_refinement 'Saint+ ver. V8.34A (Bruker AXS)'
_computing_data_collection 'APEX2 ver. 2014.11-0 (Bruker AXS)'
_computing_data_reduction 'Saint+ ver. V8.34A (Bruker AXS)'
_computing_molecular_graphics 'shelXle (Huebschle et al., 2011)'
_computing_publication_material 'SHELXL-2014/7 (Sheldrick, 2014)'
_computing_structure_refinement 'SHELXL-2014/7 (Sheldrick, 2014)'
_computing_structure_solution 'SHELXT (Sheldrick, 2015)'
_diffrn_ambient_temperature 100
_diffrn_detector 'Bruker APEX2 area detector'
_diffrn_detector_area_resol_mean 7.9
_diffrn_detector_type 'CCD area detector'
_diffrn_measured_fraction_theta_full 1.000
_diffrn_measured_fraction_theta_max 1.000
_diffrn_measurement_device 'four-circle diffractometer'
_diffrn_measurement_device_type 'Bruker APEX-II CCD'
_diffrn_measurement_method '\w and \f scans'
_diffrn_radiation_monochromator graphite
_diffrn_radiation_type MoK\a
_diffrn_radiation_wavelength 0.71073
_diffrn_reflns_av_R_equivalents 0.0222
_diffrn_reflns_av_unetI/netI 0.0172
_diffrn_reflns_Laue_measured_fraction_full 1.000
_diffrn_reflns_Laue_measured_fraction_max 1.000
_diffrn_reflns_limit_h_max 13
_diffrn_reflns_limit_h_min -13
_diffrn_reflns_limit_k_max 15
_diffrn_reflns_limit_k_min -18
_diffrn_reflns_limit_l_max 17
_diffrn_reflns_limit_l_min -18
_diffrn_reflns_number 47351
_diffrn_reflns_point_group_measured_fraction_full 1.000
_diffrn_reflns_point_group_measured_fraction_max 1.000
_diffrn_reflns_theta_full 26.000
_diffrn_reflns_theta_max 26.021
_diffrn_reflns_theta_min 1.380
_diffrn_source 'rotating anode X-ray tube'
_exptl_absorpt_coefficient_mu 0.482
_exptl_absorpt_correction_T_max 0.7456
_exptl_absorpt_correction_T_min 0.7009
_exptl_absorpt_correction_type multi-scan
_exptl_absorpt_process_details 'SadAbs 2014/5 (Bruker AXS)'
_exptl_crystal_colour 'clear light yellow'
_exptl_crystal_density_diffrn 1.309
_exptl_crystal_description block
_exptl_crystal_F_000 944
_exptl_crystal_preparation 'Crystal fragment soaked in perfluoro polyether oil.'
_exptl_crystal_recrystallization_method 'crystallised from C6D6 by evaporation'
_exptl_crystal_size_max 0.636
_exptl_crystal_size_mid 0.317
_exptl_crystal_size_min 0.217
_refine_diff_density_max 0.298
_refine_diff_density_min -0.291
_refine_diff_density_rms 0.044
_refine_ls_extinction_method none
_refine_ls_goodness_of_fit_ref 1.031
_refine_ls_hydrogen_treatment constr
_refine_ls_matrix_type full
_refine_ls_number_parameters 662
_refine_ls_number_reflns 9016
_refine_ls_number_restraints 534
_refine_ls_restrained_S_all 1.028
_refine_ls_R_factor_all 0.0309
_refine_ls_R_factor_gt 0.0275
_refine_ls_shift/su_max 0.002
_refine_ls_shift/su_mean 0.000
_refine_ls_structure_factor_coef Fsqd
_refine_ls_weighting_details 'w=1/[\s^2^(Fo^2^)+(0.0301P)^2^+1.4738P] where P=(Fo^2^+2Fc^2^)/3'
_refine_ls_weighting_scheme calc
_refine_ls_wR_factor_gt 0.0684
_refine_ls_wR_factor_ref 0.0703
_reflns_Friedel_coverage 0.000
_reflns_number_gt 8289
_reflns_number_total 9016
_reflns_threshold_expression 'I > 2\s(I)'
_cod_data_source_file ja6b02337_si_002.cif
_cod_data_source_block compound_5_C6D6
_cod_database_code 4130334
_shelx_space_group_comment
;
The symmetry employed for this shelxl refinement is uniquely defined
by the following loop, which should always be used as a source of
symmetry information in preference to the above space-group names.
They are only intended as comments.
;
_shelx_estimated_absorpt_t_min 0.749
_shelx_estimated_absorpt_t_max 0.903

loop_
_space_group_symop_operation_xyz
'x, y, z'
'-x, -y, -z'

loop_
_atom_site_label
_atom_site_type_symbol
_atom_site_fract_x
_atom_site_fract_y
_atom_site_fract_z
_atom_site_U_iso_or_equiv
_atom_site_adp_type
_atom_site_occupancy
_atom_site_site_symmetry_order
_atom_site_calc_flag
_atom_site_refinement_flags_posn
_atom_site_refinement_flags_adp
_atom_site_refinement_flags_occupancy
_atom_site_disorder_assembly
_atom_site_disorder_group
Ni1_1 Ni 0.41581(2) 0.75542(2) 0.26767(2) 0.00920(5) Uani 1 1 d . . . . .
F2_1 F 0.44629(7) 0.87169(5) 0.32343(5) 0.01576(17) Uani 1 1 d . . . . .
C1_2 C 0.55465(12) 0.77473(9) 0.20388(9) 0.0108(3) Uani 1 1 d . . . . .
N2_2 N 0.55974(11) 0.81935(8) 0.12639(8) 0.0134(2) Uani 1 1 d . . . . .
C3_2 C 0.68169(13) 0.81968(10) 0.10657(10) 0.0186(3) Uani 1 1 d . . . . .
H3_2 H 0.7073 0.8460 0.0572 0.022 Uiso 1 1 calc R U . . .
C4_2 C 0.75543(13) 0.77478(10) 0.17220(10) 0.0178(3) Uani 1 1 d . . . . .
H4_2 H 0.8421 0.7639 0.1773 0.021 Uiso 1 1 calc R U . . .
N5_2 N 0.67696(10) 0.74782(8) 0.23091(8) 0.0121(2) Uani 1 1 d . . . . .
C1_3 C 0.28257(12) 0.73508(8) 0.33577(9) 0.0107(3) Uani 1 1 d . . . . .
N2_3 N 0.29102(10) 0.74106(7) 0.42859(7) 0.0111(2) Uani 1 1 d . . . . .
C3_3 C 0.17277(13) 0.72419(9) 0.45185(10) 0.0144(3) Uani 1 1 d . . . . .
H3_3 H 0.1559 0.7245 0.5109 0.017 Uiso 1 1 calc R U . . .
C4_3 C 0.08788(13) 0.70747(9) 0.37305(9) 0.0142(3) Uani 1 1 d . . . . .
H4_3 H 0.0006 0.6942 0.3667 0.017 Uiso 1 1 calc R U . . .
N5_3 N 0.15598(10) 0.71394(7) 0.30252(7) 0.0112(2) Uani 1 1 d . . . . .
C1_4 C 0.72228(12) 0.69610(9) 0.30973(9) 0.0119(3) Uani 1 1 d . . . . .
C2_4 C 0.73921(12) 0.60360(9) 0.29564(9) 0.0136(3) Uani 1 1 d . . . . .
C3_4 C 0.78397(13) 0.55485(9) 0.37278(10) 0.0162(3) Uani 1 1 d . . . . .
H3_4 H 0.7948 0.4929 0.3652 0.019 Uiso 1 1 calc R U . . .
C4_4 C 0.81281(13) 0.59621(10) 0.46071(10) 0.0164(3) Uani 1 1 d . . . . .
C5_4 C 0.79899(13) 0.68924(10) 0.47089(9) 0.0159(3) Uani 1 1 d . . . . .
H5_4 H 0.8210 0.7177 0.5293 0.019 Uiso 1 1 calc R U . . .
C6_4 C 0.75338(12) 0.74094(9) 0.39663(9) 0.0139(3) Uani 1 1 d . . . . .
C7_4 C 0.71046(14) 0.55820(10) 0.20071(10) 0.0186(3) Uani 1 1 d . . . . .
H7A_4 H 0.6291 0.5769 0.1682 0.028 Uiso 1 1 calc R U . . .
H7B_4 H 0.7078 0.4936 0.2052 0.028 Uiso 1 1 calc R U . . .
H7C_4 H 0.7761 0.5751 0.1682 0.028 Uiso 1 1 calc R U . . .
C8_4 C 0.85694(16) 0.54190(11) 0.54396(11) 0.0248(3) Uani 1 1 d . . . . .
H8A_4 H 0.8679 0.4802 0.5245 0.037 Uiso 1 1 calc R U . . .
H8B_4 H 0.7940 0.5435 0.5821 0.037 Uiso 1 1 calc R U . . .
H8C_4 H 0.9370 0.5674 0.5782 0.037 Uiso 1 1 calc R U . . .
C9_4 C 0.73963(15) 0.84148(10) 0.40957(10) 0.0203(3) Uani 1 1 d . . . . .
H9A_4 H 0.6504 0.8550 0.3967 0.030 Uiso 1 1 calc R U . . .
H9B_4 H 0.7828 0.8724 0.3684 0.030 Uiso 1 1 calc R U . . .
H9C_4 H 0.7769 0.8612 0.4719 0.030 Uiso 1 1 calc R U . . .
C1_5 C 0.40025(12) 0.77598(9) 0.49660(9) 0.0116(3) Uani 1 1 d . . . . .
C2_5 C 0.48834(13) 0.71730(9) 0.54147(9) 0.0140(3) Uani 1 1 d . . . . .
C3_5 C 0.58969(13) 0.75561(10) 0.60778(9) 0.0157(3) Uani 1 1 d . . . . .
H3_5 H 0.6503 0.7178 0.6386 0.019 Uiso 1 1 calc R U . . .
C4_5 C 0.60291(13) 0.84818(10) 0.62917(9) 0.0159(3) Uani 1 1 d . . . . .
C5_5 C 0.50856(13) 0.90409(9) 0.58604(9) 0.0146(3) Uani 1 1 d . . . . .
H5_5 H 0.5146 0.9659 0.6019 0.018 Uiso 1 1 calc R U . . .
C6_5 C 0.40577(13) 0.86911(9) 0.51987(9) 0.0128(3) Uani 1 1 d . . . . .
C7_5 C 0.47609(15) 0.61618(10) 0.52305(11) 0.0214(3) Uani 1 1 d . . . . .
H7A_5 H 0.3968 0.6006 0.4812 0.032 Uiso 1 1 calc R U . . .
H7B_5 H 0.4773 0.5873 0.5797 0.032 Uiso 1 1 calc R U . . .
H7C_5 H 0.5463 0.5961 0.4965 0.032 Uiso 1 1 calc R U . . .
C8_5 C 0.71785(14) 0.88795(11) 0.69708(11) 0.0239(3) Uani 1 1 d . . . . .
H8A_5 H 0.7883 0.8962 0.6664 0.036 Uiso 1 1 calc R U . . .
H8B_5 H 0.7412 0.8475 0.7458 0.036 Uiso 1 1 calc R U . . .
H8C_5 H 0.6971 0.9454 0.7222 0.036 Uiso 1 1 calc R U . . .
C9_5 C 0.30186(13) 0.92907(9) 0.47614(10) 0.0158(3) Uani 1 1 d . . . . .
H9A_5 H 0.2985 0.9281 0.4110 0.024 Uiso 1 1 calc R U . . .
H9B_5 H 0.3197 0.9900 0.5019 0.024 Uiso 1 1 calc R U . . .
H9C_5 H 0.2210 0.9074 0.4875 0.024 Uiso 1 1 calc R U . . .
C1_6 C 0.09496(12) 0.71269(9) 0.20693(9) 0.0117(3) Uani 1 1 d . . . . .
C2_6 C 0.08882(12) 0.79438(9) 0.16269(9) 0.0128(3) Uani 1 1 d . . . . .
C3_6 C 0.03250(13) 0.79129(10) 0.06973(10) 0.0154(3) Uani 1 1 d . . . . .
H3_6 H 0.0294 0.8445 0.0385 0.019 Uiso 1 1 calc R U . . .
C4_6 C -0.01929(13) 0.71147(10) 0.02192(10) 0.0171(3) Uani 1 1 d . . . . .
C5_6 C -0.01495(13) 0.63239(10) 0.06945(10) 0.0159(3) Uani 1 1 d . . . . .
H5_6 H -0.0515 0.5789 0.0386 0.019 Uiso 1 1 calc R U . . .
C6_6 C 0.04277(12) 0.63118(9) 0.16208(9) 0.0133(3) Uani 1 1 d . . . . .
C7_6 C 0.13855(14) 0.88286(9) 0.21303(10) 0.0170(3) Uani 1 1 d . . . . .
H7A_6 H 0.1015 0.8913 0.2666 0.025 Uiso 1 1 calc R U . . .
H7B_6 H 0.1158 0.9317 0.1733 0.025 Uiso 1 1 calc R U . . .
H7C_6 H 0.2301 0.8821 0.2313 0.025 Uiso 1 1 calc R U . . .
C8_6 C -0.07676(17) 0.71153(12) -0.07912(11) 0.0295(4) Uani 1 1 d . . . . .
H8A_6 H -0.1079 0.6514 -0.1014 0.044 Uiso 1 1 calc R U . . .
H8B_6 H -0.0126 0.7311 -0.1119 0.044 Uiso 1 1 calc R U . . .
H8C_6 H -0.1464 0.7521 -0.0886 0.044 Uiso 1 1 calc R U . . .
C9_6 C 0.05337(14) 0.54369(9) 0.21060(10) 0.0171(3) Uani 1 1 d . . . . .
H9A_6 H 0.1421 0.5314 0.2315 0.026 Uiso 1 1 calc R U . . .
H9B_6 H 0.0128 0.4951 0.1689 0.026 Uiso 1 1 calc R U . . .
H9C_6 H 0.0119 0.5488 0.2623 0.026 Uiso 1 1 calc R U . . .
C1_7 C 0.45311(13) 0.86014(9) 0.06915(9) 0.0133(3) Uani 1 1 d . . . . .
C2_7 C 0.39257(13) 0.81377(9) -0.01248(9) 0.0151(3) Uani 1 1 d . . . . .
C3_7 C 0.28468(13) 0.85186(10) -0.06344(9) 0.0162(3) Uani 1 1 d . . . . .
H3_7 H 0.2407 0.8212 -0.1170 0.019 Uiso 1 1 calc R U . . .
C4_7 C 0.24119(13) 0.93463(10) -0.03605(10) 0.0166(3) Uani 1 1 d . . . . .
C5_7 C 0.31050(14) 0.98137(10) 0.04216(10) 0.0165(3) Uani 1 1 d . . . . .
H5_7 H 0.2838 1.0379 0.0593 0.020 Uiso 1 1 calc R U . . .
C6_7 C 0.41878(13) 0.94626(9) 0.09573(9) 0.0150(3) Uani 1 1 d . . . . .
C7_7 C 0.44318(15) 0.72769(10) -0.04799(10) 0.0204(3) Uani 1 1 d . . . . .
H7A_7 H 0.3731 0.6902 -0.0820 0.031 Uiso 1 1 calc R U . . .
H7B_7 H 0.4875 0.6957 0.0029 0.031 Uiso 1 1 calc R U . . .
H7C_7 H 0.5012 0.7423 -0.0875 0.031 Uiso 1 1 calc R U . . .
C8_7 C 0.12331(15) 0.97342(11) -0.09230(11) 0.0233(3) Uani 1 1 d . . . . .
H8A_7 H 0.0867 1.0153 -0.0542 0.035 Uiso 1 1 calc R U . . .
H8B_7 H 0.0618 0.9252 -0.1162 0.035 Uiso 1 1 calc R U . . .
H8C_7 H 0.1463 1.0045 -0.1423 0.035 Uiso 1 1 calc R U . . .
C9_7 C 0.49846(14) 0.99974(10) 0.17628(10) 0.0199(3) Uani 1 1 d . . . . .
H9A_7 H 0.4665 1.0597 0.1798 0.030 Uiso 1 1 calc R U . . .
H9B_7 H 0.5859 1.0036 0.1688 0.030 Uiso 1 1 calc R U . . .
H9C_7 H 0.4941 0.9702 0.2318 0.030 Uiso 1 1 calc R U . . .
C1_8 C 0.3781(4) 0.6427(2) 0.2014(2) 0.0125(5) Uani 0.870(2) 1 d . U P A 1
C2_8 C 0.4104(2) 0.55840(15) 0.23464(13) 0.0163(5) Uani 0.870(2) 1 d . U P A 1
C3_8 C 0.3881(2) 0.47766(14) 0.18184(18) 0.0211(4) Uani 0.870(2) 1 d . U P A 1
C4_8 C 0.3276(2) 0.47493(16) 0.09082(17) 0.0220(4) Uani 0.870(2) 1 d . U P A 1
H4_8 H 0.3127 0.4213 0.0543 0.026 Uiso 0.870(2) 1 calc R U P A 1
C5_8 C 0.29067(19) 0.55841(14) 0.05780(14) 0.0188(4) Uani 0.870(2) 1 d . U P A 1
C6_8 C 0.3134(2) 0.63848(17) 0.10815(15) 0.0156(5) Uani 0.870(2) 1 d . U P A 1
H6_8 H 0.2859 0.6917 0.0808 0.019 Uiso 0.870(2) 1 calc R U P A 1
F7_8 F 0.47044(10) 0.55229(7) 0.32412(7) 0.0242(3) Uani 0.870(2) 1 d . U P A 1
F8_8 F 0.42627(16) 0.39911(9) 0.21993(12) 0.0353(4) Uani 0.870(2) 1 d . U P A 1
F9_8 F 0.22602(15) 0.55957(11) -0.03209(10) 0.0304(3) Uani 0.870(2) 1 d . U P A 1
C1_18 C 0.384(3) 0.631(2) 0.2122(19) 0.0152(9) Uani 0.130(2) 1 d . U P A 2
C2_18 C 0.328(2) 0.6260(14) 0.1276(13) 0.0167(8) Uani 0.130(2) 1 d . U P A 2
C3_18 C 0.3118(14) 0.5286(13) 0.0753(10) 0.0195(8) Uani 0.130(2) 1 d . U P A 2
C4_18 C 0.3595(15) 0.4666(10) 0.1282(14) 0.0201(8) Uani 0.130(2) 1 d . U P A 2
H4A_18 H 0.3558 0.4078 0.1023 0.024 Uiso 0.130(2) 1 calc R U P A 2
C5_18 C 0.4119(15) 0.4789(11) 0.2141(11) 0.0200(8) Uani 0.130(2) 1 d . U P A 2
C6_18 C 0.4303(17) 0.5577(12) 0.2626(13) 0.0166(8) Uani 0.130(2) 1 d . U P A 2
H6_18 H 0.4706 0.5635 0.3242 0.020 Uiso 0.130(2) 1 calc R U P A 2
F7_18 F 0.2788(6) 0.6925(5) 0.0752(5) 0.0215(13) Uani 0.130(2) 1 d . U P A 2
F8_18 F 0.2526(11) 0.5319(7) -0.0137(8) 0.0250(15) Uani 0.130(2) 1 d . U P A 2
F9_18 F 0.4608(10) 0.4019(7) 0.2570(7) 0.0269(15) Uani 0.130(2) 1 d . U P A 2
C1_9 C 0.21301(16) 0.85938(11) 0.68375(10) 0.0241(3) Uani 1 1 d . . . . .
D1_9 D 0.2422 0.9171 0.6733 0.029 Uiso 1 1 calc R U . . .
C2_9 C 0.29841(15) 0.79036(11) 0.70071(10) 0.0208(3) Uani 1 1 d . . . . .
D2_9 D 0.3849 0.8016 0.7014 0.025 Uiso 1 1 calc R U . . .
C3_9 C 0.25528(15) 0.70456(11) 0.71668(10) 0.0218(3) Uani 1 1 d . . . . .
D3_9 D 0.3126 0.6581 0.7276 0.026 Uiso 1 1 calc R U . . .
C4_9 C 0.12671(16) 0.68809(11) 0.71641(11) 0.0256(3) Uani 1 1 d . . . . .
D4_9 D 0.0978 0.6306 0.7279 0.031 Uiso 1 1 calc R U . . .
C5_9 C 0.04110(15) 0.75699(12) 0.69914(11) 0.0282(4) Uani 1 1 d . . . . .
D5_9 D -0.0453 0.7458 0.6988 0.034 Uiso 1 1 calc R U . . .
C6_9 C 0.08424(16) 0.84261(12) 0.68238(11) 0.0277(4) Uani 1 1 d . . . . .
D6_9 D 0.0267 0.8888 0.6702 0.033 Uiso 1 1 calc R U . . .

loop_
_atom_site_aniso_label
_atom_site_aniso_U_11
_atom_site_aniso_U_22
_atom_site_aniso_U_33
_atom_site_aniso_U_23
_atom_site_aniso_U_13
_atom_site_aniso_U_12
Ni1_1 0.00833(9) 0.01011(9) 0.00965(9) 0.00022(6) 0.00305(6) 0.00009(6)
F2_1 0.0181(4) 0.0129(4) 0.0176(4) -0.0024(3) 0.0077(3) -0.0019(3)
C1_2 0.0118(6) 0.0095(6) 0.0105(6) -0.0007(5) 0.0015(5) -0.0006(5)
N2_2 0.0114(5) 0.0167(6) 0.0128(6) 0.0037(5) 0.0036(4) 0.0011(4)
C3_2 0.0149(7) 0.0252(8) 0.0185(7) 0.0078(6) 0.0083(6) 0.0009(6)
C4_2 0.0118(7) 0.0244(8) 0.0192(7) 0.0051(6) 0.0069(6) 0.0010(6)
N5_2 0.0102(5) 0.0144(6) 0.0124(5) 0.0022(4) 0.0034(4) 0.0008(4)
C1_3 0.0122(6) 0.0072(6) 0.0126(6) 0.0008(5) 0.0023(5) 0.0009(5)
N2_3 0.0113(5) 0.0109(5) 0.0117(5) 0.0005(4) 0.0034(4) -0.0002(4)
C3_3 0.0151(7) 0.0156(7) 0.0143(7) 0.0012(5) 0.0072(5) -0.0013(5)
C4_3 0.0118(6) 0.0159(7) 0.0166(7) 0.0009(5) 0.0072(5) -0.0008(5)
N5_3 0.0104(5) 0.0125(5) 0.0112(5) 0.0009(4) 0.0035(4) 0.0003(4)
C1_4 0.0077(6) 0.0152(7) 0.0136(6) 0.0033(5) 0.0034(5) 0.0013(5)
C2_4 0.0088(6) 0.0162(7) 0.0159(7) -0.0007(5) 0.0033(5) -0.0002(5)
C3_4 0.0136(7) 0.0128(7) 0.0227(7) 0.0020(6) 0.0043(6) 0.0018(5)
C4_4 0.0117(6) 0.0208(7) 0.0173(7) 0.0056(6) 0.0030(5) 0.0021(5)
C5_4 0.0143(7) 0.0215(7) 0.0119(6) -0.0013(5) 0.0031(5) 0.0019(5)
C6_4 0.0102(6) 0.0154(7) 0.0165(7) -0.0004(5) 0.0039(5) 0.0014(5)
C7_4 0.0183(7) 0.0181(7) 0.0190(7) -0.0027(6) 0.0038(6) 0.0014(6)
C8_4 0.0256(8) 0.0270(8) 0.0215(8) 0.0090(6) 0.0017(6) 0.0039(6)
C9_4 0.0224(8) 0.0169(7) 0.0195(7) -0.0030(6) -0.0002(6) 0.0031(6)
C1_5 0.0116(6) 0.0142(6) 0.0095(6) -0.0003(5) 0.0035(5) -0.0014(5)
C2_5 0.0157(7) 0.0139(7) 0.0137(7) 0.0006(5) 0.0060(5) 0.0008(5)
C3_5 0.0131(7) 0.0202(7) 0.0142(7) 0.0025(5) 0.0029(5) 0.0034(5)
C4_5 0.0136(7) 0.0214(7) 0.0130(7) -0.0007(5) 0.0044(5) -0.0025(5)
C5_5 0.0167(7) 0.0134(7) 0.0150(7) -0.0011(5) 0.0071(5) -0.0020(5)
C6_5 0.0147(6) 0.0138(7) 0.0118(6) 0.0020(5) 0.0068(5) 0.0002(5)
C7_5 0.0248(8) 0.0138(7) 0.0236(8) 0.0012(6) 0.0000(6) 0.0030(6)
C8_5 0.0178(7) 0.0278(8) 0.0238(8) -0.0035(6) -0.0001(6) -0.0022(6)
C9_5 0.0179(7) 0.0124(7) 0.0177(7) 0.0007(5) 0.0050(6) 0.0012(5)
C1_6 0.0069(6) 0.0166(7) 0.0120(6) -0.0001(5) 0.0031(5) 0.0013(5)
C2_6 0.0082(6) 0.0149(7) 0.0163(7) -0.0001(5) 0.0046(5) 0.0009(5)
C3_6 0.0145(7) 0.0167(7) 0.0166(7) 0.0053(5) 0.0055(5) 0.0016(5)
C4_6 0.0143(7) 0.0237(8) 0.0137(7) 0.0004(6) 0.0039(5) -0.0002(6)
C5_6 0.0129(6) 0.0174(7) 0.0170(7) -0.0038(5) 0.0035(5) -0.0025(5)
C6_6 0.0090(6) 0.0152(7) 0.0171(7) 0.0005(5) 0.0058(5) 0.0002(5)
C7_6 0.0165(7) 0.0135(7) 0.0202(7) 0.0013(5) 0.0017(6) 0.0014(5)
C8_6 0.0382(10) 0.0321(9) 0.0154(8) 0.0018(7) 0.0000(7) -0.0061(7)
C9_6 0.0163(7) 0.0141(7) 0.0204(7) 0.0003(6) 0.0032(6) -0.0007(5)
C1_7 0.0122(6) 0.0170(7) 0.0120(6) 0.0060(5) 0.0037(5) 0.0020(5)
C2_7 0.0170(7) 0.0172(7) 0.0129(7) 0.0036(5) 0.0062(5) 0.0020(5)
C3_7 0.0176(7) 0.0207(7) 0.0104(6) 0.0023(5) 0.0024(5) 0.0002(6)
C4_7 0.0161(7) 0.0200(7) 0.0153(7) 0.0072(6) 0.0053(5) 0.0029(6)
C5_7 0.0210(7) 0.0144(7) 0.0166(7) 0.0041(5) 0.0084(6) 0.0046(6)
C6_7 0.0181(7) 0.0169(7) 0.0115(6) 0.0044(5) 0.0064(5) -0.0010(5)
C7_7 0.0252(8) 0.0205(8) 0.0161(7) 0.0003(6) 0.0051(6) 0.0058(6)
C8_7 0.0215(8) 0.0254(8) 0.0225(8) 0.0063(6) 0.0016(6) 0.0070(6)
C9_7 0.0237(8) 0.0179(7) 0.0181(7) 0.0008(6) 0.0042(6) -0.0009(6)
C1_8 0.0097(7) 0.0133(11) 0.0165(11) 0.0002(7) 0.0078(8) -0.0005(8)
C2_8 0.0148(8) 0.0166(7) 0.0187(10) 0.0011(8) 0.0059(7) -0.0003(6)
C3_8 0.0221(8) 0.0156(7) 0.0274(10) -0.0007(8) 0.0094(8) 0.0003(6)
C4_8 0.0232(8) 0.0167(8) 0.0268(9) -0.0085(7) 0.0100(7) -0.0034(7)
C5_8 0.0187(7) 0.0187(8) 0.0196(8) -0.0059(6) 0.0074(6) -0.0027(6)
C6_8 0.0143(8) 0.0181(9) 0.0155(10) -0.0017(7) 0.0064(7) -0.0005(7)
F7_8 0.0267(6) 0.0211(5) 0.0239(6) 0.0091(4) 0.0008(5) 0.0034(4)
F8_8 0.0440(9) 0.0134(5) 0.0495(10) 0.0032(7) 0.0109(7) 0.0051(6)
F9_8 0.0354(8) 0.0338(9) 0.0193(7) -0.0113(6) 0.0028(6) -0.0056(6)
C1_18 0.0136(13) 0.0161(14) 0.0171(14) -0.0007(12) 0.0065(13) -0.0006(13)
C2_18 0.0156(12) 0.0174(12) 0.0182(13) -0.0009(11) 0.0065(12) -0.0007(11)
C3_18 0.0201(12) 0.0180(12) 0.0209(12) -0.0032(11) 0.0065(11) -0.0009(11)
C4_18 0.0213(13) 0.0165(13) 0.0232(14) -0.0021(12) 0.0070(12) -0.0004(12)
C5_18 0.0206(13) 0.0170(12) 0.0234(13) -0.0011(12) 0.0073(12) -0.0003(12)
C6_18 0.0161(13) 0.0152(13) 0.0200(14) 0.0003(12) 0.0073(13) 0.0001(12)
F7_18 0.022(2) 0.023(2) 0.020(2) -0.0014(19) 0.0049(19) -0.0012(19)
F8_18 0.027(2) 0.024(3) 0.022(2) -0.005(2) 0.003(2) -0.001(2)
F9_18 0.031(3) 0.017(2) 0.032(3) 0.001(2) 0.005(2) 0.003(2)
C1_9 0.0345(9) 0.0232(8) 0.0153(7) 0.0016(6) 0.0069(6) -0.0019(7)
C2_9 0.0210(7) 0.0295(8) 0.0128(7) -0.0019(6) 0.0065(6) -0.0028(6)
C3_9 0.0261(8) 0.0240(8) 0.0149(7) -0.0016(6) 0.0033(6) 0.0023(6)
C4_9 0.0306(9) 0.0261(8) 0.0197(8) -0.0021(6) 0.0060(7) -0.0086(7)
C5_9 0.0189(8) 0.0435(10) 0.0215(8) -0.0033(7) 0.0042(6) -0.0040(7)
C6_9 0.0280(9) 0.0354(9) 0.0197(8) 0.0011(7) 0.0034(7) 0.0096(7)

loop_
_atom_type_symbol
_atom_type_description
_atom_type_scat_dispersion_real
_atom_type_scat_dispersion_imag
_atom_type_scat_source
C C 0.0033 0.0016 'International Tables Vol C Tables 4.2.6.8 and 6.1.1.4'
H H 0.0000 0.0000 'International Tables Vol C Tables 4.2.6.8 and 6.1.1.4'
N N 0.0061 0.0033 'International Tables Vol C Tables 4.2.6.8 and 6.1.1.4'
F F 0.0171 0.0103 'International Tables Vol C Tables 4.2.6.8 and 6.1.1.4'
Ni Ni 0.3393 1.1124 'International Tables Vol C Tables 4.2.6.8 and 6.1.1.4'
D D 0.0000 0.0000 'International Tables Vol C Tables 4.2.6.8 and 6.1.1.4'

loop_
_geom_angle_atom_site_label_1
_geom_angle_atom_site_label_2
_geom_angle_atom_site_label_3
_geom_angle
F2_1 Ni1_1 C1_8 174.81(9)
F2_1 Ni1_1 C1_3 89.60(5)
C1_8 Ni1_1 C1_3 91.92(13)
F2_1 Ni1_1 C1_2 90.00(5)
C1_8 Ni1_1 C1_2 88.68(13)
C1_3 Ni1_1 C1_2 177.60(5)
F2_1 Ni1_1 C1_18 178.3(8)
C1_3 Ni1_1 C1_18 89.2(10)
C1_2 Ni1_1 C1_18 91.1(10)
N5_2 C1_2 N2_2 103.03(11)
N5_2 C1_2 Ni1_1 125.95(10)
N2_2 C1_2 Ni1_1 130.97(10)
C1_2 N2_2 C3_2 111.65(11)
C1_2 N2_2 C1_7 125.59(11)
C3_2 N2_2 C1_7 122.74(11)
C4_2 C3_2 N2_2 106.86(12)
C4_2 C3_2 H3_2 126.6
N2_2 C3_2 H3_2 126.6
C3_2 C4_2 N5_2 106.37(12)
C3_2 C4_2 H4_2 126.8
N5_2 C4_2 H4_2 126.8
C1_2 N5_2 C4_2 112.09(11)
C1_2 N5_2 C1_4 125.30(11)
C4_2 N5_2 C1_4 122.60(11)
N2_3 C1_3 N5_3 103.29(11)
N2_3 C1_3 Ni1_1 128.42(10)
N5_3 C1_3 Ni1_1 128.26(10)
C1_3 N2_3 C3_3 111.59(11)
C1_3 N2_3 C1_5 126.26(11)
C3_3 N2_3 C1_5 121.29(11)
C4_3 C3_3 N2_3 106.95(12)
C4_3 C3_3 H3_3 126.5
N2_3 C3_3 H3_3 126.5
C3_3 C4_3 N5_3 106.44(12)
C3_3 C4_3 H4_3 126.8
N5_3 C4_3 H4_3 126.8
C1_3 N5_3 C4_3 111.72(11)
C1_3 N5_3 C1_6 124.58(11)
C4_3 N5_3 C1_6 122.98(11)
C2_4 C1_4 C6_4 122.55(13)
C2_4 C1_4 N5_2 118.42(12)
C6_4 C1_4 N5_2 118.96(12)
C3_4 C2_4 C1_4 117.53(13)
C3_4 C2_4 C7_4 121.21(13)
C1_4 C2_4 C7_4 121.25(13)
C4_4 C3_4 C2_4 121.81(13)
C4_4 C3_4 H3_4 119.1
C2_4 C3_4 H3_4 119.1
C3_4 C4_4 C5_4 118.52(13)
C3_4 C4_4 C8_4 121.17(14)
C5_4 C4_4 C8_4 120.30(13)
C6_4 C5_4 C4_4 122.09(13)
C6_4 C5_4 H5_4 119.0
C4_4 C5_4 H5_4 119.0
C5_4 C6_4 C1_4 117.42(13)
C5_4 C6_4 C9_4 120.99(13)
C1_4 C6_4 C9_4 121.58(13)
C2_4 C7_4 H7A_4 109.5
C2_4 C7_4 H7B_4 109.5
H7A_4 C7_4 H7B_4 109.5
C2_4 C7_4 H7C_4 109.5
H7A_4 C7_4 H7C_4 109.5
H7B_4 C7_4 H7C_4 109.5
C4_4 C8_4 H8A_4 109.5
C4_4 C8_4 H8B_4 109.5
H8A_4 C8_4 H8B_4 109.5
C4_4 C8_4 H8C_4 109.5
H8A_4 C8_4 H8C_4 109.5
H8B_4 C8_4 H8C_4 109.5
C6_4 C9_4 H9A_4 109.5
C6_4 C9_4 H9B_4 109.5
H9A_4 C9_4 H9B_4 109.5
C6_4 C9_4 H9C_4 109.5
H9A_4 C9_4 H9C_4 109.5
H9B_4 C9_4 H9C_4 109.5
C2_5 C1_5 C6_5 122.43(12)
C2_5 C1_5 N2_3 120.39(12)
C6_5 C1_5 N2_3 116.95(12)
C1_5 C2_5 C3_5 117.24(13)
C1_5 C2_5 C7_5 122.75(13)
C3_5 C2_5 C7_5 119.99(13)
C4_5 C3_5 C2_5 122.12(13)
C4_5 C3_5 H3_5 118.9
C2_5 C3_5 H3_5 118.9
C3_5 C4_5 C5_5 118.73(13)
C3_5 C4_5 C8_5 120.75(13)
C5_5 C4_5 C8_5 120.52(13)
C6_5 C5_5 C4_5 121.19(13)
C6_5 C5_5 H5_5 119.4
C4_5 C5_5 H5_5 119.4
C5_5 C6_5 C1_5 118.09(13)
C5_5 C6_5 C9_5 120.97(13)
C1_5 C6_5 C9_5 120.93(12)
C2_5 C7_5 H7A_5 109.5
C2_5 C7_5 H7B_5 109.5
H7A_5 C7_5 H7B_5 109.5
C2_5 C7_5 H7C_5 109.5
H7A_5 C7_5 H7C_5 109.5
H7B_5 C7_5 H7C_5 109.5
C4_5 C8_5 H8A_5 109.5
C4_5 C8_5 H8B_5 109.5
H8A_5 C8_5 H8B_5 109.5
C4_5 C8_5 H8C_5 109.5
H8A_5 C8_5 H8C_5 109.5
H8B_5 C8_5 H8C_5 109.5
C6_5 C9_5 H9A_5 109.5
C6_5 C9_5 H9B_5 109.5
H9A_5 C9_5 H9B_5 109.5
C6_5 C9_5 H9C_5 109.5
H9A_5 C9_5 H9C_5 109.5
H9B_5 C9_5 H9C_5 109.5
C6_6 C1_6 C2_6 122.36(13)
C6_6 C1_6 N5_3 119.37(12)
C2_6 C1_6 N5_3 118.26(12)
C3_6 C2_6 C1_6 117.33(13)
C3_6 C2_6 C7_6 120.69(12)
C1_6 C2_6 C7_6 121.97(12)
C4_6 C3_6 C2_6 122.29(13)
C4_6 C3_6 H3_6 118.9
C2_6 C3_6 H3_6 118.9
C3_6 C4_6 C5_6 118.40(13)
C3_6 C4_6 C8_6 120.13(13)
C5_6 C4_6 C8_6 121.47(14)
C4_6 C5_6 C6_6 121.73(13)
C4_6 C5_6 H5_6 119.1
C6_6 C5_6 H5_6 119.1
C5_6 C6_6 C1_6 117.83(13)
C5_6 C6_6 C9_6 120.75(13)
C1_6 C6_6 C9_6 121.36(13)
C2_6 C7_6 H7A_6 109.5
C2_6 C7_6 H7B_6 109.5
H7A_6 C7_6 H7B_6 109.5
C2_6 C7_6 H7C_6 109.5
H7A_6 C7_6 H7C_6 109.5
H7B_6 C7_6 H7C_6 109.5
C4_6 C8_6 H8A_6 109.5
C4_6 C8_6 H8B_6 109.5
H8A_6 C8_6 H8B_6 109.5
C4_6 C8_6 H8C_6 109.5
H8A_6 C8_6 H8C_6 109.5
H8B_6 C8_6 H8C_6 109.5
C6_6 C9_6 H9A_6 109.5
C6_6 C9_6 H9B_6 109.5
H9A_6 C9_6 H9B_6 109.5
C6_6 C9_6 H9C_6 109.5
H9A_6 C9_6 H9C_6 109.5
H9B_6 C9_6 H9C_6 109.5
C6_7 C1_7 C2_7 122.72(13)
C6_7 C1_7 N2_2 118.49(12)
C2_7 C1_7 N2_2 118.72(12)
C3_7 C2_7 C1_7 117.52(13)
C3_7 C2_7 C7_7 120.14(13)
C1_7 C2_7 C7_7 122.29(13)
C4_7 C3_7 C2_7 121.55(13)
C4_7 C3_7 H3_7 119.2
C2_7 C3_7 H3_7 119.2
C5_7 C4_7 C3_7 118.64(13)
C5_7 C4_7 C8_7 121.17(13)
C3_7 C4_7 C8_7 120.16(13)
C4_7 C5_7 C6_7 122.09(13)
C4_7 C5_7 H5_7 119.0
C6_7 C5_7 H5_7 119.0
C5_7 C6_7 C1_7 117.05(13)
C5_7 C6_7 C9_7 121.82(13)
C1_7 C6_7 C9_7 121.08(13)
C2_7 C7_7 H7A_7 109.5
C2_7 C7_7 H7B_7 109.5
H7A_7 C7_7 H7B_7 109.5
C2_7 C7_7 H7C_7 109.5
H7A_7 C7_7 H7C_7 109.5
H7B_7 C7_7 H7C_7 109.5
C4_7 C8_7 H8A_7 109.5
C4_7 C8_7 H8B_7 109.5
H8A_7 C8_7 H8B_7 109.5
C4_7 C8_7 H8C_7 109.5
H8A_7 C8_7 H8C_7 109.5
H8B_7 C8_7 H8C_7 109.5
C6_7 C9_7 H9A_7 109.5
C6_7 C9_7 H9B_7 109.5
H9A_7 C9_7 H9B_7 109.5
C6_7 C9_7 H9C_7 109.5
H9A_7 C9_7 H9C_7 109.5
H9B_7 C9_7 H9C_7 109.5
C2_8 C1_8 C6_8 113.5(3)
C2_8 C1_8 Ni1_1 126.0(2)
C6_8 C1_8 Ni1_1 120.47(19)
F7_8 C2_8 C3_8 116.17(18)
F7_8 C2_8 C1_8 119.7(2)
C3_8 C2_8 C1_8 124.1(2)
F8_8 C3_8 C4_8 118.7(2)
F8_8 C3_8 C2_8 119.7(2)
C4_8 C3_8 C2_8 121.64(19)
C3_8 C4_8 C5_8 114.73(19)
C3_8 C4_8 H4_8 122.6
C5_8 C4_8 H4_8 122.6
C6_8 C5_8 F9_8 118.15(18)
C6_8 C5_8 C4_8 124.48(19)
F9_8 C5_8 C4_8 117.37(17)
C5_8 C6_8 C1_8 121.5(2)
C5_8 C6_8 H6_8 119.3
C1_8 C6_8 H6_8 119.3
C2_18 C1_18 C6_18 125(2)
C2_18 C1_18 Ni1_1 114.4(18)
C6_18 C1_18 Ni1_1 120.0(19)
C1_18 C2_18 F7_18 129(2)
C1_18 C2_18 C3_18 117.3(18)
F7_18 C2_18 C3_18 113.9(14)
C4_18 C3_18 F8_18 136.0(18)
C4_18 C3_18 C2_18 111.9(14)
F8_18 C3_18 C2_18 112.1(15)
C3_18 C4_18 C5_18 125.6(17)
C3_18 C4_18 H4A_18 117.2
C5_18 C4_18 H4A_18 117.2
C4_18 C5_18 C6_18 126.3(17)
C4_18 C5_18 F9_18 115.5(14)
C6_18 C5_18 F9_18 118.0(14)
C5_18 C6_18 C1_18 113.4(19)
C5_18 C6_18 H6_18 123.3
C1_18 C6_18 H6_18 123.3
C6_9 C1_9 C2_9 120.02(15)
C6_9 C1_9 D1_9 120.0
C2_9 C1_9 D1_9 120.0
C1_9 C2_9 C3_9 120.10(15)
C1_9 C2_9 D2_9 120.0
C3_9 C2_9 D2_9 120.0
C4_9 C3_9 C2_9 119.87(15)
C4_9 C3_9 D3_9 120.1
C2_9 C3_9 D3_9 120.1
C3_9 C4_9 C5_9 120.09(15)
C3_9 C4_9 D4_9 120.0
C5_9 C4_9 D4_9 120.0
C4_9 C5_9 C6_9 119.96(15)
C4_9 C5_9 D5_9 120.0
C6_9 C5_9 D5_9 120.0
C1_9 C6_9 C5_9 119.96(16)
C1_9 C6_9 D6_9 120.0
C5_9 C6_9 D6_9 120.0

loop_
_geom_bond_atom_site_label_1
_geom_bond_atom_site_label_2
_geom_bond_distance
Ni1_1 F2_1 1.8634(10)
Ni1_1 C1_8 1.886(4)
Ni1_1 C1_3 1.9241(15)
Ni1_1 C1_2 1.9296(15)
Ni1_1 C1_18 1.98(3)
C1_2 N5_2 1.3613(18)
C1_2 N2_2 1.3632(17)
N2_2 C3_2 1.3875(18)
N2_2 C1_7 1.4423(18)
C3_2 C4_2 1.340(2)
C3_2 H3_2 0.9300
C4_2 N5_2 1.3862(18)
C4_2 H4_2 0.9300
N5_2 C1_4 1.4387(17)
C1_3 N2_3 1.3623(17)
C1_3 N5_3 1.3636(18)
N2_3 C3_3 1.3899(18)
N2_3 C1_5 1.4471(17)
C3_3 C4_3 1.338(2)
C3_3 H3_3 0.9300
C4_3 N5_3 1.3926(17)
C4_3 H4_3 0.9300
N5_3 C1_6 1.4391(17)
C1_4 C2_4 1.395(2)
C1_4 C6_4 1.3972(19)
C2_4 C3_4 1.393(2)
C2_4 C7_4 1.503(2)
C3_4 C4_4 1.389(2)
C3_4 H3_4 0.9300
C4_4 C5_4 1.391(2)
C4_4 C8_4 1.510(2)
C5_4 C6_4 1.388(2)
C5_4 H5_4 0.9300
C6_4 C9_4 1.504(2)
C7_4 H7A_4 0.9600
C7_4 H7B_4 0.9600
C7_4 H7C_4 0.9600
C8_4 H8A_4 0.9600
C8_4 H8B_4 0.9600
C8_4 H8C_4 0.9600
C9_4 H9A_4 0.9600
C9_4 H9B_4 0.9600
C9_4 H9C_4 0.9600
C1_5 C2_5 1.3886(19)
C1_5 C6_5 1.3998(19)
C2_5 C3_5 1.396(2)
C2_5 C7_5 1.504(2)
C3_5 C4_5 1.387(2)
C3_5 H3_5 0.9300
C4_5 C5_5 1.394(2)
C4_5 C8_5 1.510(2)
C5_5 C6_5 1.389(2)
C5_5 H5_5 0.9300
C6_5 C9_5 1.5019(19)
C7_5 H7A_5 0.9600
C7_5 H7B_5 0.9600
C7_5 H7C_5 0.9600
C8_5 H8A_5 0.9600
C8_5 H8B_5 0.9600
C8_5 H8C_5 0.9600
C9_5 H9A_5 0.9600
C9_5 H9B_5 0.9600
C9_5 H9C_5 0.9600
C1_6 C6_6 1.395(2)
C1_6 C2_6 1.399(2)
C2_6 C3_6 1.391(2)
C2_6 C7_6 1.5041(19)
C3_6 C4_6 1.389(2)
C3_6 H3_6 0.9300
C4_6 C5_6 1.391(2)
C4_6 C8_6 1.505(2)
C5_6 C6_6 1.393(2)
C5_6 H5_6 0.9300
C6_6 C9_6 1.506(2)
C7_6 H7A_6 0.9600
C7_6 H7B_6 0.9600
C7_6 H7C_6 0.9600
C8_6 H8A_6 0.9600
C8_6 H8B_6 0.9600
C8_6 H8C_6 0.9600
C9_6 H9A_6 0.9600
C9_6 H9B_6 0.9600
C9_6 H9C_6 0.9600
C1_7 C6_7 1.394(2)
C1_7 C2_7 1.394(2)
C2_7 C3_7 1.394(2)
C2_7 C7_7 1.507(2)
C3_7 C4_7 1.391(2)
C3_7 H3_7 0.9300
C4_7 C5_7 1.389(2)
C4_7 C8_7 1.508(2)
C5_7 C6_7 1.393(2)
C5_7 H5_7 0.9300
C6_7 C9_7 1.500(2)
C7_7 H7A_7 0.9600
C7_7 H7B_7 0.9600
C7_7 H7C_7 0.9600
C8_7 H8A_7 0.9600
C8_7 H8B_7 0.9600
C8_7 H8C_7 0.9600
C9_7 H9A_7 0.9600
C9_7 H9B_7 0.9600
C9_7 H9C_7 0.9600
C1_8 C2_8 1.389(3)
C1_8 C6_8 1.418(4)
C2_8 F7_8 1.365(2)
C2_8 C3_8 1.385(3)
C3_8 F8_8 1.353(3)
C3_8 C4_8 1.376(3)
C4_8 C5_8 1.388(3)
C4_8 H4_8 0.9300
C5_8 C6_8 1.359(3)
C5_8 F9_8 1.377(2)
C6_8 H6_8 0.9300
C1_18 C2_18 1.28(3)
C1_18 C6_18 1.39(3)
C2_18 F7_18 1.336(18)
C2_18 C3_18 1.59(3)
C3_18 C4_18 1.28(2)
C3_18 F8_18 1.351(18)
C4_18 C5_18 1.29(2)
C4_18 H4A_18 0.9300
C5_18 C6_18 1.33(2)
C5_18 F9_18 1.394(19)
C6_18 H6_18 0.9300
C1_9 C6_9 1.383(2)
C1_9 C2_9 1.384(2)
C1_9 D1_9 0.9300
C2_9 C3_9 1.384(2)
C2_9 D2_9 0.9300
C3_9 C4_9 1.384(2)
C3_9 D3_9 0.9300
C4_9 C5_9 1.384(2)
C4_9 D4_9 0.9300
C5_9 C6_9 1.385(3)
C5_9 D5_9 0.9300
C6_9 D6_9 0.9300

loop_
_geom_torsion_atom_site_label_1
_geom_torsion_atom_site_label_2
_geom_torsion_atom_site_label_3
_geom_torsion_atom_site_label_4
_geom_torsion
N5_2 C1_2 N2_2 C3_2 0.04(15)
Ni1_1 C1_2 N2_2 C3_2 177.58(10)
N5_2 C1_2 N2_2 C1_7 178.66(12)
Ni1_1 C1_2 N2_2 C1_7 -3.8(2)
C1_2 N2_2 C3_2 C4_2 -0.03(17)
C1_7 N2_2 C3_2 C4_2 -178.70(13)
N2_2 C3_2 C4_2 N5_2 0.02(16)
N2_2 C1_2 N5_2 C4_2 -0.02(15)
Ni1_1 C1_2 N5_2 C4_2 -177.74(10)
N2_2 C1_2 N5_2 C1_4 -178.98(12)
Ni1_1 C1_2 N5_2 C1_4 3.31(19)
C3_2 C4_2 N5_2 C1_2 0.00(17)
C3_2 C4_2 N5_2 C1_4 178.99(13)
N5_3 C1_3 N2_3 C3_3 -0.08(14)
Ni1_1 C1_3 N2_3 C3_3 178.10(10)
N5_3 C1_3 N2_3 C1_5 -169.47(12)
Ni1_1 C1_3 N2_3 C1_5 8.71(19)
C1_3 N2_3 C3_3 C4_3 -0.15(15)
C1_5 N2_3 C3_3 C4_3 169.84(12)
N2_3 C3_3 C4_3 N5_3 0.32(15)
N2_3 C1_3 N5_3 C4_3 0.29(14)
Ni1_1 C1_3 N5_3 C4_3 -177.90(10)
N2_3 C1_3 N5_3 C1_6 170.87(11)
Ni1_1 C1_3 N5_3 C1_6 -7.32(19)
C3_3 C4_3 N5_3 C1_3 -0.39(15)
C3_3 C4_3 N5_3 C1_6 -171.14(12)
C1_2 N5_2 C1_4 C2_4 102.01(15)
C4_2 N5_2 C1_4 C2_4 -76.84(17)
C1_2 N5_2 C1_4 C6_4 -81.02(17)
C4_2 N5_2 C1_4 C6_4 100.13(15)
C6_4 C1_4 C2_4 C3_4 2.72(19)
N5_2 C1_4 C2_4 C3_4 179.58(11)
C6_4 C1_4 C2_4 C7_4 -177.17(12)
N5_2 C1_4 C2_4 C7_4 -0.31(19)
C1_4 C2_4 C3_4 C4_4 -0.9(2)
C7_4 C2_4 C3_4 C4_4 178.97(13)
C2_4 C3_4 C4_4 C5_4 -1.5(2)
C2_4 C3_4 C4_4 C8_4 177.89(13)
C3_4 C4_4 C5_4 C6_4 2.2(2)
C8_4 C4_4 C5_4 C6_4 -177.13(13)
C4_4 C5_4 C6_4 C1_4 -0.5(2)
C4_4 C5_4 C6_4 C9_4 -179.88(13)
C2_4 C1_4 C6_4 C5_4 -2.0(2)
N5_2 C1_4 C6_4 C5_4 -178.85(12)
C2_4 C1_4 C6_4 C9_4 177.32(13)
N5_2 C1_4 C6_4 C9_4 0.47(19)
C1_3 N2_3 C1_5 C2_5 -96.43(16)
C3_3 N2_3 C1_5 C2_5 95.13(15)
C1_3 N2_3 C1_5 C6_5 88.95(16)
C3_3 N2_3 C1_5 C6_5 -79.49(16)
C6_5 C1_5 C2_5 C3_5 -4.22(19)
N2_3 C1_5 C2_5 C3_5 -178.54(12)
C6_5 C1_5 C2_5 C7_5 174.11(13)
N2_3 C1_5 C2_5 C7_5 -0.2(2)
C1_5 C2_5 C3_5 C4_5 0.4(2)
C7_5 C2_5 C3_5 C4_5 -178.02(13)
C2_5 C3_5 C4_5 C5_5 3.1(2)
C2_5 C3_5 C4_5 C8_5 -176.31(13)
C3_5 C4_5 C5_5 C6_5 -2.8(2)
C8_5 C4_5 C5_5 C6_5 176.57(13)
C4_5 C5_5 C6_5 C1_5 -0.84(19)
C4_5 C5_5 C6_5 C9_5 177.73(12)
C2_5 C1_5 C6_5 C5_5 4.48(19)
N2_3 C1_5 C6_5 C5_5 178.98(11)
C2_5 C1_5 C6_5 C9_5 -174.08(12)
N2_3 C1_5 C6_5 C9_5 0.42(18)
C1_3 N5_3 C1_6 C6_6 116.43(14)
C4_3 N5_3 C1_6 C6_6 -74.01(16)
C1_3 N5_3 C1_6 C2_6 -64.45(17)
C4_3 N5_3 C1_6 C2_6 105.11(15)
C6_6 C1_6 C2_6 C3_6 -2.57(19)
N5_3 C1_6 C2_6 C3_6 178.34(11)
C6_6 C1_6 C2_6 C7_6 176.36(12)
N5_3 C1_6 C2_6 C7_6 -2.73(18)
C1_6 C2_6 C3_6 C4_6 1.7(2)
C7_6 C2_6 C3_6 C4_6 -177.25(13)
C2_6 C3_6 C4_6 C5_6 0.4(2)
C2_6 C3_6 C4_6 C8_6 -178.77(14)
C3_6 C4_6 C5_6 C6_6 -1.8(2)
C8_6 C4_6 C5_6 C6_6 177.35(14)
C4_6 C5_6 C6_6 C1_6 1.0(2)
C4_6 C5_6 C6_6 C9_6 -176.26(13)
C2_6 C1_6 C6_6 C5_6 1.25(19)
N5_3 C1_6 C6_6 C5_6 -179.66(11)
C2_6 C1_6 C6_6 C9_6 178.52(12)
N5_3 C1_6 C6_6 C9_6 -2.40(19)
C1_2 N2_2 C1_7 C6_7 82.05(17)
C3_2 N2_2 C1_7 C6_7 -99.47(16)
C1_2 N2_2 C1_7 C2_7 -100.90(16)
C3_2 N2_2 C1_7 C2_7 77.57(17)
C6_7 C1_7 C2_7 C3_7 -7.2(2)
N2_2 C1_7 C2_7 C3_7 175.89(12)
C6_7 C1_7 C2_7 C7_7 170.18(13)
N2_2 C1_7 C2_7 C7_7 -6.74(19)
C1_7 C2_7 C3_7 C4_7 2.3(2)
C7_7 C2_7 C3_7 C4_7 -175.16(13)
C2_7 C3_7 C4_7 C5_7 2.5(2)
C2_7 C3_7 C4_7 C8_7 -179.36(13)
C3_7 C4_7 C5_7 C6_7 -2.6(2)
C8_7 C4_7 C5_7 C6_7 179.21(13)
C4_7 C5_7 C6_7 C1_7 -1.9(2)
C4_7 C5_7 C6_7 C9_7 175.67(13)
C2_7 C1_7 C6_7 C5_7 7.0(2)
N2_2 C1_7 C6_7 C5_7 -176.07(12)
C2_7 C1_7 C6_7 C9_7 -170.62(13)
N2_2 C1_7 C6_7 C9_7 6.30(19)
C1_3 Ni1_1 C1_8 C2_8 -75.8(3)
C1_2 Ni1_1 C1_8 C2_8 101.9(3)
C1_3 Ni1_1 C1_8 C6_8 105.6(3)
C1_2 Ni1_1 C1_8 C6_8 -76.7(3)
C6_8 C1_8 C2_8 F7_8 -178.4(2)
Ni1_1 C1_8 C2_8 F7_8 2.9(4)
C6_8 C1_8 C2_8 C3_8 3.0(4)
Ni1_1 C1_8 C2_8 C3_8 -175.7(2)
F7_8 C2_8 C3_8 F8_8 -0.5(3)
C1_8 C2_8 C3_8 F8_8 178.2(3)
F7_8 C2_8 C3_8 C4_8 179.62(17)
C1_8 C2_8 C3_8 C4_8 -1.7(4)
F8_8 C3_8 C4_8 C5_8 179.39(17)
C2_8 C3_8 C4_8 C5_8 -0.7(3)
C3_8 C4_8 C5_8 C6_8 1.7(3)
C3_8 C4_8 C5_8 F9_8 -177.96(17)
F9_8 C5_8 C6_8 C1_8 179.3(3)
C4_8 C5_8 C6_8 C1_8 -0.3(4)
C2_8 C1_8 C6_8 C5_8 -1.9(4)
Ni1_1 C1_8 C6_8 C5_8 176.8(2)
C6_18 C1_18 C2_18 F7_18 179(2)
Ni1_1 C1_18 C2_18 F7_18 -7(4)
C6_18 C1_18 C2_18 C3_18 0(4)
Ni1_1 C1_18 C2_18 C3_18 173.8(15)
C1_18 C2_18 C3_18 C4_18 0(3)
F7_18 C2_18 C3_18 C4_18 -179.6(15)
C1_18 C2_18 C3_18 F8_18 -180(2)
F7_18 C2_18 C3_18 F8_18 1(2)
F8_18 C3_18 C4_18 C5_18 -179.2(17)
C2_18 C3_18 C4_18 C5_18 2(2)
C3_18 C4_18 C5_18 C6_18 -3(3)
C3_18 C4_18 C5_18 F9_18 -178.0(14)
C4_18 C5_18 C6_18 C1_18 2(3)
F9_18 C5_18 C6_18 C1_18 177.0(19)
C2_18 C1_18 C6_18 C5_18 0(4)
Ni1_1 C1_18 C6_18 C5_18 -174.1(17)
C6_9 C1_9 C2_9 C3_9 -0.2(2)
C1_9 C2_9 C3_9 C4_9 -0.5(2)
C2_9 C3_9 C4_9 C5_9 0.8(2)
C3_9 C4_9 C5_9 C6_9 -0.2(2)
C2_9 C1_9 C6_9 C5_9 0.8(2)
C4_9 C5_9 C6_9 C1_9 -0.6(2)
